data_1513848
loop_
_publ_author_name
'Tulchinsky, Yuri'
'Kozuch, Sebastian'
'Saha, Prasenjit'
'Botoshansky, Mark'
'Shimon, Linda J. W.'
'Gandelman, Mark'

_publ_section_title
;
 Cation--cation bonding in nitrenium metal complexes
;
_journal_issue 4
_journal_name_full 'Chemical Science'
_journal_page_first 1305
_journal_paper_doi 10.1039/c3sc53083c
_journal_volume 5
_journal_year 2014
_chemical_formula_sum 'C48 H64 F12 N3 O3.5 P4 Rh'
_chemical_formula_weight 1193.81
_chemical_name_common 'Gandelman-155 (Saha)'
_chemical_name_systematic
; 
 ? 
;
_space_group_IT_number 14
_symmetry_cell_setting monoclinic
_symmetry_space_group_name_Hall '-P 2ybc'
_symmetry_space_group_name_H-M 'P 1 21/c 1'
_atom_sites_solution_hydrogens geom
_atom_sites_solution_primary direct
_atom_sites_solution_secondary difmap
_audit_creation_method SHELXL-97
_cell_angle_alpha 90.00
_cell_angle_beta 109.609(4)
_cell_angle_gamma 90.00
_cell_formula_units_Z 4
_cell_length_a 13.854(2)
_cell_length_b 22.376(3)
_cell_length_c 19.553(3)
_cell_measurement_temperature 240(2)
_cell_volume 5709.8(14)
_computing_cell_refinement 'APEX2 v2010.7-0 (Bruker AXS)'
_computing_data_collection 'Bruker Instrument Service v2010.7.0.0'
_computing_data_reduction 'SAINT V7.68A (Bruker AXS, 2009)'
_computing_structure_refinement 'SHELXL-97 (Sheldrick, 2008)'
_computing_structure_solution 'SHELXS-97 (Sheldrick, 2008)'
_diffrn_ambient_temperature 240(2)
_diffrn_detector_area_resol_mean 8.3333
_diffrn_measured_fraction_theta_full 0.973
_diffrn_measured_fraction_theta_max 0.973
_diffrn_measurement_device_type 'Bruker APEX2 DUO'
_diffrn_measurement_method '\f and \w scans'
_diffrn_radiation_monochromator graphite
_diffrn_radiation_source 'fine-focus sealed tube'
_diffrn_radiation_type MoK\a
_diffrn_radiation_wavelength 0.71073
_diffrn_reflns_av_R_equivalents 0.0233
_diffrn_reflns_av_sigmaI/netI 0.0411
_diffrn_reflns_limit_h_max 10
_diffrn_reflns_limit_h_min -16
_diffrn_reflns_limit_k_max 21
_diffrn_reflns_limit_k_min -26
_diffrn_reflns_limit_l_max 22
_diffrn_reflns_limit_l_min -23
_diffrn_reflns_number 19090
_diffrn_reflns_theta_full 25.25
_diffrn_reflns_theta_max 25.25
_diffrn_reflns_theta_min 1.43
_diffrn_standards_interval_count 0
_diffrn_standards_interval_time 0
_diffrn_standards_number 0
_exptl_absorpt_coefficient_mu 0.491
_exptl_absorpt_correction_type multi-scan
_exptl_absorpt_process_details 'SADABS V2008/1 (Bruker AXS)'
_exptl_crystal_colour brown
_exptl_crystal_density_diffrn 1.389
_exptl_crystal_density_method 'not measured'
_exptl_crystal_description plate
_exptl_crystal_F_000 2456
_exptl_crystal_size_max 0.34
_exptl_crystal_size_mid 0.26
_exptl_crystal_size_min 0.14
_refine_diff_density_max 1.969
_refine_diff_density_min -0.716
_refine_diff_density_rms 0.154
_refine_ls_extinction_method none
_refine_ls_goodness_of_fit_ref 1.075
_refine_ls_hydrogen_treatment constr
_refine_ls_matrix_type full
_refine_ls_number_parameters 649
_refine_ls_number_reflns 10067
_refine_ls_number_restraints 0
_refine_ls_restrained_S_all 1.075
_refine_ls_R_factor_all 0.1002
_refine_ls_R_factor_gt 0.0729
_refine_ls_shift/su_max 0.012
_refine_ls_shift/su_mean 0.001
_refine_ls_structure_factor_coef Fsqd
_refine_ls_weighting_details 'calc w=1/[\s^2^(Fo^2^)+(0.1817P)^2^+3.2076P] where P=(Fo^2^+2Fc^2^)/3'
_refine_ls_weighting_scheme calc
_refine_ls_wR_factor_gt 0.2200
_refine_ls_wR_factor_ref 0.2551
_reflns_number_gt 7559
_reflns_number_total 10067
_reflns_threshold_expression >2sigma(I)
_cod_data_source_file c3sc53083c.txt
_cod_data_source_block Gandelman-155
_cod_depositor_comments
;
The following automatic conversions were performed:

'_symmetry_cell_setting' value 'Monoclinic' changed to 'monoclinic'
according to
/usr/data/users/saulius/crontab/automatic-downloads/current/RSC/lib/dictionaries/cif_core.dic
dictionary named 'cif_core.dic' version 2.4.2 from 2011-04-26.

Automatic conversion script
Id: cif_fix_values 2281 2013-09-26 08:29:07Z andrius 
;
_cod_original_sg_symbol_H-M 'P 21/c'
_cod_original_formula_sum 'C48 H64 F12 N3 O3.50 P4 Rh'
_cod_database_code 1513848

loop_
_symmetry_equiv_pos_as_xyz
'x, y, z'
'-x, y+1/2, -z+1/2'
'-x, -y, -z'
'x, -y-1/2, z-1/2'

loop_
_atom_site_label
_atom_site_type_symbol
_atom_site_fract_x
_atom_site_fract_y
_atom_site_fract_z
_atom_site_U_iso_or_equiv
_atom_site_adp_type
_atom_site_occupancy
_atom_site_symmetry_multiplicity
_atom_site_calc_flag
_atom_site_refinement_flags
Rh1 Rh 0.25328(3) 0.107160(17) -0.07037(2) 0.03474(19) Uani 1 1 d .
P1 P 0.39273(10) 0.13522(6) 0.02791(7) 0.0335(3) Uani 1 1 d .
P2 P 0.11777(10) 0.08139(6) -0.17296(7) 0.0376(3) Uani 1 1 d .
P3 P 0.40557(17) 0.13922(9) -0.32078(11) 0.0668(5) Uani 1 1 d .
P4 P 0.00899(17) 0.28662(13) -0.42761(12) 0.0849(7) Uani 1 1 d .
C35 C 0.2471(6) 0.0189(3) -0.0291(4) 0.0592(17) Uani 1 1 d .
H35A H 0.2584 0.0213 0.0220 0.071 Uiso 1 1 d R
H35B H 0.1808 0.0019 -0.0535 0.071 Uiso 1 1 d R
N1 N 0.2228(3) 0.24050(19) -0.0470(2) 0.0385(10) Uani 1 1 d .
N2 N 0.2198(3) 0.1965(2) -0.0942(2) 0.0385(10) Uani 1 1 d .
N3 N 0.1855(3) 0.2235(2) -0.1594(2) 0.0402(10) Uani 1 1 d .
F3 F 0.3957(4) 0.1262(2) -0.2431(2) 0.0832(13) Uani 1 1 d .
C32 C 0.2019(6) -0.0835(4) -0.2822(4) 0.076(2) Uani 1 1 d .
H32 H 0.2219 -0.1169 -0.3024 0.091 Uiso 1 1 d R
F1 F 0.4106(5) 0.1520(2) -0.4003(3) 0.0949(16) Uani 1 1 d .
F2 F 0.2898(5) 0.1556(4) -0.3488(3) 0.137(3) Uani 1 1 d .
C4 C 0.1521(9) 0.3888(3) -0.1762(5) 0.091(3) Uani 1 1 d .
H4A H 0.2249 0.3972 -0.1619 0.109 Uiso 1 1 d R
H4B H 0.1161 0.4189 -0.2111 0.109 Uiso 1 1 d R
C5 C 0.1185(9) 0.3922(4) -0.1102(5) 0.092(3) Uani 1 1 d .
H5A H 0.0473 0.3802 -0.1239 0.110 Uiso 1 1 d R
H5B H 0.1235 0.4333 -0.0935 0.110 Uiso 1 1 d R
C11 C 0.4161(4) 0.0944(2) 0.1131(3) 0.0425(12) Uani 1 1 d .
F5 F 0.3812(5) 0.0714(2) -0.3406(3) 0.1103(19) Uani 1 1 d .
C1 C 0.1910(4) 0.2934(2) -0.0810(3) 0.0456(13) Uani 1 1 d .
C2 C 0.1673(4) 0.2818(2) -0.1541(3) 0.0434(12) Uani 1 1 d .
C17 C 0.5139(4) 0.1346(3) 0.0107(3) 0.0418(12) Uani 1 1 d .
C16 C 0.3624(6) 0.1081(3) 0.1584(4) 0.066(2) Uani 1 1 d .
H16 H 0.3161 0.1396 0.1463 0.079 Uiso 1 1 d R
C7 C 0.2655(4) 0.2298(3) 0.0317(3) 0.0439(12) Uani 1 1 d .
H7A H 0.2282 0.1977 0.0450 0.053 Uiso 1 1 d R
H7B H 0.2584 0.2655 0.0578 0.053 Uiso 1 1 d R
C18 C 0.5148(5) 0.1239(3) -0.0577(3) 0.0498(14) Uani 1 1 d .
H18 H 0.4538 0.1140 -0.0940 0.060 Uiso 1 1 d R
C9 C 0.1747(5) 0.1887(3) -0.2252(3) 0.0451(13) Uani 1 1 d .
H9A H 0.2387 0.1683 -0.2197 0.054 Uiso 1 1 d R
H9B H 0.1602 0.2155 -0.2664 0.054 Uiso 1 1 d R
C12 C 0.4813(5) 0.0471(3) 0.1310(4) 0.0604(17) Uani 1 1 d .
H12 H 0.5182 0.0368 0.1008 0.072 Uiso 1 1 d R
C8 C 0.3782(4) 0.2131(2) 0.0526(3) 0.0412(12) Uani 1 1 d .
H8A H 0.4112 0.2182 0.1045 0.049 Uiso 1 1 d R
H8B H 0.4116 0.2394 0.0281 0.049 Uiso 1 1 d R
C29 C 0.1429(4) 0.0165(3) -0.2205(3) 0.0459(13) Uani 1 1 d .
F4 F 0.5209(5) 0.1212(4) -0.2921(4) 0.153(3) Uani 1 1 d .
F6 F 0.4291(9) 0.2050(3) -0.3007(4) 0.171(4) Uani 1 1 d .
C30 C 0.1129(5) -0.0406(3) -0.2069(4) 0.0569(16) Uani 1 1 d .
H30 H 0.0733 -0.0454 -0.1772 0.068 Uiso 1 1 d R
C24 C -0.0141(5) 0.0683(3) -0.0943(4) 0.0586(16) Uani 1 1 d .
H24 H 0.0427 0.0784 -0.0545 0.070 Uiso 1 1 d R
C23 C -0.0044(4) 0.0653(3) -0.1618(3) 0.0469(13) Uani 1 1 d .
C22 C 0.6061(5) 0.1495(3) 0.0653(4) 0.0581(16) Uani 1 1 d .
H22 H 0.6074 0.1569 0.1124 0.070 Uiso 1 1 d R
C10 C 0.0884(5) 0.1425(3) -0.2397(3) 0.0478(13) Uani 1 1 d .
H10A H 0.0750 0.1257 -0.2878 0.057 Uiso 1 1 d R
H10B H 0.0266 0.1625 -0.2393 0.057 Uiso 1 1 d R
C34 C 0.2017(5) 0.0235(3) -0.2667(4) 0.0583(16) Uani 1 1 d .
H34 H 0.2206 0.0613 -0.2774 0.070 Uiso 1 1 d R
C6 C 0.1834(6) 0.3524(3) -0.0477(4) 0.0584(16) Uani 1 1 d .
H6A H 0.2510 0.3695 -0.0251 0.070 Uiso 1 1 d R
H6B H 0.1507 0.3481 -0.0112 0.070 Uiso 1 1 d R
C36 C 0.3221(5) 0.0193(3) -0.0574(4) 0.0584(17) Uani 1 1 d .
H36A H 0.3158 0.0031 -0.1041 0.070 Uiso 1 1 d R
H36B H 0.3933 0.0225 -0.0286 0.070 Uiso 1 1 d R
F7 F 0.1221(4) 0.2991(4) -0.3752(3) 0.120(2) Uani 1 1 d .
C13 C 0.4939(5) 0.0140(3) 0.1931(4) 0.0611(17) Uani 1 1 d .
H13 H 0.5380 -0.0187 0.2038 0.073 Uiso 1 1 d R
C31 C 0.1419(6) -0.0899(3) -0.2375(5) 0.070(2) Uani 1 1 d .
H31 H 0.1217 -0.1279 -0.2283 0.084 Uiso 1 1 d R
F8 F -0.1028(5) 0.2690(5) -0.4759(4) 0.167(4) Uani 1 1 d .
C3 C 0.1310(6) 0.3274(3) -0.2119(4) 0.0654(18) Uani 1 1 d .
H3A H 0.0582 0.3226 -0.2374 0.079 Uiso 1 1 d R
H3B H 0.1667 0.3231 -0.2466 0.079 Uiso 1 1 d R
C14 C 0.4428(6) 0.0287(3) 0.2382(4) 0.0690(19) Uani 1 1 d .
H14 H 0.4529 0.0070 0.2806 0.083 Uiso 1 1 d R
C28 C -0.0889(5) 0.0512(3) -0.2222(4) 0.0637(17) Uani 1 1 d .
H28 H -0.0837 0.0497 -0.2684 0.076 Uiso 1 1 d R
C25 C -0.1067(7) 0.0566(4) -0.0842(5) 0.083(2) Uani 1 1 d .
H25 H -0.1122 0.0568 -0.0381 0.100 Uiso 1 1 d R
F9 F 0.0511(5) 0.2342(4) -0.4632(5) 0.170(4) Uani 1 1 d .
C19 C 0.6044(6) 0.1270(4) -0.0746(4) 0.0660(18) Uani 1 1 d .
H19 H 0.6035 0.1189 -0.1215 0.079 Uiso 1 1 d R
C27 C -0.1815(6) 0.0394(4) -0.2113(5) 0.081(2) Uani 1 1 d .
H27 H -0.2377 0.0276 -0.2507 0.097 Uiso 1 1 d R
C20 C 0.6943(5) 0.1424(3) -0.0214(5) 0.0655(19) Uani 1 1 d .
H20 H 0.7543 0.1458 -0.0325 0.079 Uiso 1 1 d R
C33 C 0.2307(7) -0.0273(4) -0.2959(4) 0.078(2) Uani 1 1 d .
H33 H 0.2708 -0.0231 -0.3254 0.094 Uiso 1 1 d R
C21 C 0.6959(5) 0.1531(4) 0.0482(5) 0.075(2) Uani 1 1 d .
H21 H 0.7575 0.1627 0.0842 0.090 Uiso 1 1 d R
C26 C -0.1923(6) 0.0444(4) -0.1464(6) 0.089(3) Uani 1 1 d .
H26 H -0.2567 0.0400 -0.1420 0.107 Uiso 1 1 d R
C15 C 0.3745(7) 0.0768(4) 0.2210(4) 0.081(2) Uani 1 1 d .
H15 H 0.3380 0.0873 0.2513 0.097 Uiso 1 1 d R
F10 F 0.0345(9) 0.3253(6) -0.4845(5) 0.225(5) Uani 1 1 d .
F11 F -0.0302(8) 0.3366(5) -0.3908(7) 0.224(6) Uani 1 1 d .
F12 F -0.0067(7) 0.2486(6) -0.3682(4) 0.207(6) Uani 1 1 d .
O1 O 0.0836(5) 0.7484(3) 0.7206(4) 0.101(2) Uani 1 1 d .
C37 C 0.1710(8) 0.7293(5) 0.7771(7) 0.104(3) Uani 1 1 d .
H37A H 0.1617 0.6890 0.7922 0.125 Uiso 1 1 d R
H37B H 0.1859 0.7558 0.8186 0.125 Uiso 1 1 d R
C40 C 0.1018(9) 0.7412(6) 0.6565(6) 0.113(4) Uani 1 1 d .
H40A H 0.0846 0.7777 0.6283 0.135 Uiso 1 1 d R
H40B H 0.0589 0.7093 0.6286 0.135 Uiso 1 1 d R
C41 C 0.4236(9) 0.2709(6) 0.8404(8) 0.117(4) Uani 1 1 d .
H41A H 0.3726 0.2874 0.7976 0.140 Uiso 1 1 d R
H41B H 0.4167 0.2277 0.8389 0.140 Uiso 1 1 d R
C38 C 0.2533(11) 0.7314(9) 0.7464(12) 0.174(7) Uani 1 1 d .
H38A H 0.2912 0.7686 0.7592 0.209 Uiso 1 1 d R
H38B H 0.3003 0.6984 0.7646 0.209 Uiso 1 1 d R
C42 C 0.5297(10) 0.2887(7) 0.8425(10) 0.145(5) Uani 1 1 d .
H42A H 0.5709 0.2538 0.8416 0.174 Uiso 1 1 d R
H42B H 0.5271 0.3146 0.8022 0.174 Uiso 1 1 d R
C47 C 0.173(3) 0.5964(17) 1.0136(11) 0.34(2) Uani 1 1 d .
H47A H 0.2201 0.5648 1.0374 0.404 Uiso 1 1 d R
H47B H 0.1969 0.6341 1.0379 0.404 Uiso 1 1 d R
C39 C 0.2080(14) 0.7266(9) 0.6706(11) 0.171(7) Uani 1 1 d .
H39A H 0.2150 0.6865 0.6541 0.205 Uiso 1 1 d R
H39B H 0.2389 0.7546 0.6462 0.205 Uiso 1 1 d R
C44 C 0.492(2) 0.3207(11) 0.9444(11) 0.249(14) Uani 1 1 d .
H44A H 0.5167 0.3015 0.9915 0.299 Uiso 1 1 d R
H44B H 0.4746 0.3618 0.9512 0.299 Uiso 1 1 d R
C48 C 0.160(2) 0.6007(16) 0.9336(14) 0.299(19) Uani 1 1 d .
H48A H 0.1506 0.6420 0.9176 0.359 Uiso 1 1 d R
H48B H 0.2193 0.5849 0.9244 0.359 Uiso 1 1 d R
C43 C 0.5702(14) 0.3196(11) 0.9113(14) 0.229(12) Uani 1 1 d .
H43A H 0.6306 0.2992 0.9429 0.275 Uiso 1 1 d R
H43B H 0.5893 0.3600 0.9034 0.275 Uiso 1 1 d R
O2 O 0.4096(7) 0.2926(4) 0.9011(6) 0.129(3) Uani 1 1 d .
O3 O 0.0735(14) 0.5663(8) 0.8954(6) 0.209(6) Uani 1 1 d .
C45 C 0.008(2) 0.5735(17) 0.9373(10) 0.292(16) Uani 1 1 d .
H45A H -0.0300 0.5370 0.9365 0.350 Uiso 1 1 d R
H45B H -0.0393 0.6064 0.9201 0.350 Uiso 1 1 d R
C46 C 0.079(2) 0.5835(17) 1.0099(14) 0.294(18) Uani 1 1 d .
H46A H 0.0540 0.6170 1.0303 0.353 Uiso 1 1 d R
H46B H 0.0810 0.5490 1.0402 0.353 Uiso 1 1 d R
O49 O 0.512(4) 0.5111(10) 0.9666(15) 0.32(3) Uani 0.50 1 d P

loop_
_atom_site_aniso_label
_atom_site_aniso_U_11
_atom_site_aniso_U_22
_atom_site_aniso_U_33
_atom_site_aniso_U_23
_atom_site_aniso_U_13
_atom_site_aniso_U_12
Rh1 0.0356(3) 0.0297(3) 0.0399(3) -0.00176(15) 0.01391(19) -0.00086(15)
P1 0.0326(7) 0.0319(7) 0.0375(7) -0.0020(5) 0.0138(5) 0.0012(5)
P2 0.0355(7) 0.0347(7) 0.0421(7) -0.0034(6) 0.0125(6) -0.0043(5)
P3 0.0903(14) 0.0539(10) 0.0611(11) 0.0195(8) 0.0320(10) 0.0125(9)
P4 0.0665(13) 0.127(2) 0.0668(12) 0.0230(13) 0.0295(10) 0.0212(13)
C35 0.069(4) 0.035(3) 0.062(4) 0.000(3) 0.008(3) -0.003(3)
N1 0.042(2) 0.033(2) 0.042(2) 0.0012(18) 0.0172(19) 0.0054(19)
N2 0.040(2) 0.037(2) 0.036(2) -0.0029(18) 0.0104(19) 0.0013(19)
N3 0.041(2) 0.038(2) 0.041(2) 0.0023(19) 0.0125(19) -0.0050(19)
F3 0.109(4) 0.083(3) 0.065(3) 0.026(2) 0.038(3) 0.013(3)
C32 0.083(5) 0.068(5) 0.072(5) -0.032(4) 0.020(4) 0.001(4)
F1 0.142(5) 0.080(3) 0.084(3) 0.026(3) 0.066(3) 0.019(3)
F2 0.117(5) 0.205(7) 0.104(4) 0.069(5) 0.057(4) 0.088(5)
C4 0.135(9) 0.045(4) 0.079(6) 0.022(4) 0.019(5) 0.020(4)
C5 0.126(8) 0.056(5) 0.084(6) 0.002(4) 0.022(6) 0.033(5)
C11 0.039(3) 0.037(3) 0.048(3) -0.001(2) 0.010(2) 0.002(2)
F5 0.182(6) 0.069(3) 0.089(4) 0.004(3) 0.058(4) -0.024(3)
C1 0.045(3) 0.038(3) 0.054(3) 0.003(2) 0.017(3) 0.005(2)
C2 0.041(3) 0.037(3) 0.052(3) 0.003(2) 0.015(2) 0.001(2)
C17 0.037(3) 0.044(3) 0.046(3) 0.002(2) 0.016(2) 0.000(2)
C16 0.085(5) 0.061(4) 0.063(4) 0.019(3) 0.040(4) 0.032(4)
C7 0.052(3) 0.039(3) 0.043(3) -0.006(2) 0.018(2) 0.007(2)
C18 0.046(3) 0.057(3) 0.052(3) 0.001(3) 0.023(3) 0.004(3)
C9 0.054(3) 0.044(3) 0.041(3) 0.000(2) 0.021(3) 0.003(3)
C12 0.049(3) 0.069(4) 0.065(4) 0.015(3) 0.022(3) 0.022(3)
C8 0.045(3) 0.032(3) 0.042(3) -0.008(2) 0.008(2) -0.001(2)
C29 0.045(3) 0.045(3) 0.048(3) -0.013(3) 0.016(2) -0.006(2)
F4 0.084(4) 0.232(9) 0.143(6) 0.080(6) 0.038(4) 0.013(5)
F6 0.360(13) 0.067(3) 0.094(4) 0.004(3) 0.087(6) -0.031(5)
C30 0.069(4) 0.043(3) 0.059(4) -0.007(3) 0.021(3) -0.015(3)
C24 0.055(4) 0.066(4) 0.062(4) -0.011(3) 0.029(3) -0.005(3)
C23 0.041(3) 0.041(3) 0.061(3) -0.009(3) 0.020(3) -0.010(2)
C22 0.039(3) 0.079(5) 0.055(4) -0.011(3) 0.013(3) -0.009(3)
C10 0.050(3) 0.044(3) 0.041(3) 0.005(2) 0.004(2) 0.001(3)
C34 0.064(4) 0.062(4) 0.054(4) -0.011(3) 0.027(3) -0.008(3)
C6 0.074(4) 0.034(3) 0.073(4) -0.001(3) 0.032(4) 0.011(3)
C36 0.058(4) 0.040(3) 0.062(4) -0.009(3) 0.000(3) 0.007(3)
F7 0.084(4) 0.202(7) 0.084(4) -0.017(4) 0.043(3) -0.012(4)
C13 0.062(4) 0.053(4) 0.064(4) 0.015(3) 0.015(3) 0.008(3)
C31 0.078(5) 0.045(4) 0.085(5) -0.009(4) 0.024(4) -0.007(3)
F8 0.073(4) 0.278(11) 0.129(5) -0.021(6) 0.007(4) 0.038(5)
C3 0.075(5) 0.052(4) 0.064(4) 0.019(3) 0.016(3) 0.006(3)
C14 0.079(5) 0.071(5) 0.056(4) 0.021(3) 0.022(4) 0.006(4)
C28 0.042(3) 0.078(5) 0.066(4) -0.007(4) 0.012(3) -0.007(3)
C25 0.089(6) 0.092(6) 0.091(6) -0.012(5) 0.058(5) -0.017(5)
F9 0.096(5) 0.205(8) 0.215(9) -0.090(7) 0.061(5) 0.003(5)
C19 0.066(5) 0.074(5) 0.073(5) 0.003(4) 0.043(4) 0.004(4)
C27 0.051(4) 0.107(6) 0.086(6) -0.008(5) 0.023(4) -0.029(4)
C20 0.047(4) 0.071(5) 0.090(5) 0.000(4) 0.039(4) -0.005(3)
C33 0.092(6) 0.084(6) 0.063(4) -0.022(4) 0.033(4) 0.009(4)
C21 0.038(4) 0.095(6) 0.084(5) 0.007(4) 0.013(3) -0.011(4)
C26 0.057(5) 0.105(7) 0.115(7) -0.003(6) 0.040(5) -0.017(4)
C15 0.123(7) 0.070(5) 0.071(5) 0.018(4) 0.063(5) 0.017(5)
F10 0.280(13) 0.265(13) 0.115(6) 0.097(8) 0.046(7) -0.019(10)
F11 0.163(8) 0.231(11) 0.235(11) -0.091(9) 0.011(7) 0.099(8)
F12 0.143(7) 0.363(16) 0.120(6) 0.081(8) 0.051(5) -0.066(8)
O1 0.083(4) 0.128(6) 0.102(5) -0.012(4) 0.042(4) 0.003(4)
C37 0.094(7) 0.098(7) 0.126(9) -0.021(7) 0.045(7) -0.006(6)
C40 0.116(9) 0.147(10) 0.096(7) -0.031(7) 0.063(7) -0.027(7)
C41 0.103(8) 0.119(9) 0.141(10) 0.002(8) 0.058(8) -0.016(7)
C38 0.096(10) 0.181(16) 0.25(2) -0.005(16) 0.058(13) 0.006(9)
C42 0.112(10) 0.133(11) 0.220(17) -0.016(11) 0.095(11) -0.019(8)
C47 0.31(4) 0.58(6) 0.096(14) -0.01(2) 0.035(18) -0.21(4)
C39 0.158(15) 0.212(18) 0.182(16) -0.077(15) 0.110(13) -0.012(13)
C44 0.32(3) 0.30(3) 0.190(19) -0.130(18) 0.18(2) -0.21(2)
C48 0.23(3) 0.50(5) 0.15(2) 0.05(2) 0.036(18) -0.15(3)
C43 0.125(13) 0.26(3) 0.29(3) -0.14(2) 0.060(16) -0.080(15)
O2 0.110(6) 0.152(7) 0.152(7) -0.020(6) 0.077(6) -0.023(5)
O3 0.238(15) 0.269(17) 0.087(7) -0.019(9) 0.012(8) 0.006(12)
C45 0.28(3) 0.51(5) 0.068(9) 0.033(19) 0.038(14) -0.05(3)
C46 0.26(3) 0.49(5) 0.18(3) -0.10(3) 0.14(2) -0.16(3)
O49 0.76(8) 0.115(16) 0.18(2) 0.015(16) 0.27(4) -0.01(3)

loop_
_atom_type_symbol
_atom_type_description
_atom_type_scat_dispersion_real
_atom_type_scat_dispersion_imag
_atom_type_scat_source
C C 0.0033 0.0016 'International Tables Vol C Tables 4.2.6.8 and 6.1.1.4'
H H 0.0000 0.0000 'International Tables Vol C Tables 4.2.6.8 and 6.1.1.4'
N N 0.0061 0.0033 'International Tables Vol C Tables 4.2.6.8 and 6.1.1.4'
P P 0.1023 0.0942 'International Tables Vol C Tables 4.2.6.8 and 6.1.1.4'
Rh Rh -1.1178 0.9187 'International Tables Vol C Tables 4.2.6.8 and 6.1.1.4'
F F 0.0171 0.0103 'International Tables Vol C Tables 4.2.6.8 and 6.1.1.4'
O O 0.0106 0.0060 'International Tables Vol C Tables 4.2.6.8 and 6.1.1.4'

loop_
_geom_angle_atom_site_label_1
_geom_angle_atom_site_label_2
_geom_angle_atom_site_label_3
_geom_angle
N2 Rh1 C35 159.9(2)
N2 Rh1 C36 164.0(2)
C35 Rh1 C36 36.0(3)
N2 Rh1 P1 89.24(12)
C35 Rh1 P1 93.74(18)
C36 Rh1 P1 86.36(17)
N2 Rh1 P2 89.42(12)
C35 Rh1 P2 88.48(19)
C36 Rh1 P2 94.18(17)
P1 Rh1 P2 176.89(5)
C17 P1 C11 105.8(3)
C17 P1 C8 104.2(3)
C11 P1 C8 103.6(3)
C17 P1 Rh1 114.24(19)
C11 P1 Rh1 117.70(18)
C8 P1 Rh1 110.01(18)
C23 P2 C29 104.4(3)
C23 P2 C10 103.9(3)
C29 P2 C10 105.4(3)
C23 P2 Rh1 117.6(2)
C29 P2 Rh1 113.78(19)
C10 P2 Rh1 110.61(19)
F6 P3 F2 88.2(5)
F6 P3 F4 93.0(6)
F2 P3 F4 178.5(4)
F6 P3 F5 179.3(3)
F2 P3 F5 91.7(4)
F4 P3 F5 87.0(5)
F6 P3 F3 90.6(3)
F2 P3 F3 88.3(3)
F4 P3 F3 90.9(3)
F5 P3 F3 88.8(3)
F6 P3 F1 90.2(3)
F2 P3 F1 89.5(3)
F4 P3 F1 91.3(4)
F5 P3 F1 90.5(3)
F3 P3 F1 177.7(3)
F12 P4 F11 83.5(7)
F12 P4 F10 175.3(6)
F11 P4 F10 97.6(8)
F12 P4 F9 95.1(7)
F11 P4 F9 178.3(6)
F10 P4 F9 83.7(6)
F12 P4 F8 87.3(5)
F11 P4 F8 91.9(5)
F10 P4 F8 97.2(6)
F9 P4 F8 89.1(4)
F12 P4 F7 88.1(4)
F11 P4 F7 89.8(5)
F10 P4 F7 87.3(5)
F9 P4 F7 89.1(4)
F8 P4 F7 175.0(5)
C36 C35 Rh1 72.7(4)
C36 C35 H35A 123.7
Rh1 C35 H35A 109.2
C36 C35 H35B 123.1
Rh1 C35 H35B 109.3
H35A C35 H35B 109.5
N2 N1 C1 111.9(4)
N2 N1 C7 120.6(4)
C1 N1 C7 127.3(5)
N1 N2 N3 104.1(4)
N1 N2 Rh1 126.9(3)
N3 N2 Rh1 128.9(3)
C2 N3 N2 112.3(4)
C2 N3 C9 128.2(5)
N2 N3 C9 119.5(4)
C33 C32 C31 119.2(7)
C33 C32 H32 120.3
C31 C32 H32 120.5
C5 C4 C3 111.7(7)
C5 C4 H4A 109.3
C3 C4 H4A 109.2
C5 C4 H4B 109.3
C3 C4 H4B 109.3
H4A C4 H4B 108.0
C4 C5 C6 112.5(7)
C4 C5 H5A 109.1
C6 C5 H5A 109.2
C4 C5 H5B 109.1
C6 C5 H5B 109.0
H5A C5 H5B 107.8
C12 C11 C16 117.7(6)
C12 C11 P1 121.5(5)
C16 C11 P1 120.7(4)
N1 C1 C2 105.7(5)
N1 C1 C6 128.1(6)
C2 C1 C6 126.2(5)
N3 C2 C1 106.1(5)
N3 C2 C3 129.6(6)
C1 C2 C3 124.4(5)
C18 C17 C22 118.9(5)
C18 C17 P1 119.7(4)
C22 C17 P1 121.2(4)
C15 C16 C11 122.3(6)
C15 C16 H16 118.9
C11 C16 H16 118.8
N1 C7 C8 109.7(4)
N1 C7 H7A 109.7
C8 C7 H7A 109.7
N1 C7 H7B 109.8
C8 C7 H7B 109.7
H7A C7 H7B 108.2
C17 C18 C19 121.8(6)
C17 C18 H18 119.1
C19 C18 H18 119.1
N3 C9 C10 111.3(5)
N3 C9 H9A 109.4
C10 C9 H9A 109.3
N3 C9 H9B 109.4
C10 C9 H9B 109.4
H9A C9 H9B 108.0
C11 C12 C13 121.4(6)
C11 C12 H12 119.3
C13 C12 H12 119.3
C7 C8 P1 110.8(4)
C7 C8 H8A 109.4
P1 C8 H8A 109.5
C7 C8 H8B 109.5
P1 C8 H8B 109.5
H8A C8 H8B 108.1
C30 C29 C34 119.6(6)
C30 C29 P2 120.9(5)
C34 C29 P2 119.2(5)
C31 C30 C29 120.1(7)
C31 C30 H30 120.0
C29 C30 H30 119.9
C23 C24 C25 121.5(7)
C23 C24 H24 119.2
C25 C24 H24 119.3
C24 C23 C28 120.0(6)
C24 C23 P2 120.2(5)
C28 C23 P2 119.8(5)
C21 C22 C17 119.3(6)
C21 C22 H22 120.3
C17 C22 H22 120.4
C9 C10 P2 113.4(4)
C9 C10 H10A 108.9
P2 C10 H10A 108.9
C9 C10 H10B 108.8
P2 C10 H10B 108.9
H10A C10 H10B 107.7
C33 C34 C29 118.7(7)
C33 C34 H34 120.6
C29 C34 H34 120.7
C1 C6 C5 106.0(6)
C1 C6 H6A 110.4
C5 C6 H6A 110.6
C1 C6 H6B 110.7
C5 C6 H6B 110.4
H6A C6 H6B 108.7
C35 C36 Rh1 71.3(4)
C35 C36 H36A 124.0
Rh1 C36 H36A 109.6
C35 C36 H36B 123.3
Rh1 C36 H36B 109.1
H36A C36 H36B 109.5
C14 C13 C12 120.4(6)
C14 C13 H13 119.7
C12 C13 H13 119.9
C30 C31 C32 120.6(7)
C30 C31 H31 119.8
C32 C31 H31 119.6
C2 C3 C4 107.9(6)
C2 C3 H3A 110.1
C4 C3 H3A 110.0
C2 C3 H3B 110.1
C4 C3 H3B 110.2
H3A C3 H3B 108.4
C13 C14 C15 119.6(6)
C13 C14 H14 120.2
C15 C14 H14 120.3
C23 C28 C27 118.0(7)
C23 C28 H28 121.0
C27 C28 H28 121.1
C24 C25 C26 117.6(8)
C24 C25 H25 121.2
C26 C25 H25 121.2
C20 C19 C18 119.2(7)
C20 C19 H19 120.4
C18 C19 H19 120.4
C26 C27 C28 122.2(8)
C26 C27 H27 118.9
C28 C27 H27 119.0
C19 C20 C21 120.3(6)
C19 C20 H20 119.9
C21 C20 H20 119.8
C32 C33 C34 121.7(7)
C32 C33 H33 119.2
C34 C33 H33 119.1
C20 C21 C22 120.4(7)
C20 C21 H21 119.7
C22 C21 H21 119.8
C27 C26 C25 120.5(7)
C27 C26 H26 119.8
C25 C26 H26 119.7
C16 C15 C14 118.6(7)
C16 C15 H15 120.7
C14 C15 H15 120.6
C40 O1 C37 108.0(8)
O1 C37 C38 104.8(12)
O1 C37 H37A 110.8
C38 C37 H37A 111.0
O1 C37 H37B 110.9
C38 C37 H37B 110.4
H37A C37 H37B 108.9
O1 C40 C39 109.9(12)
O1 C40 H40A 109.6
C39 C40 H40A 109.9
O1 C40 H40B 109.6
C39 C40 H40B 109.7
H40A C40 H40B 108.2
O2 C41 C42 107.8(12)
O2 C41 H41A 110.0
C42 C41 H41A 110.1
O2 C41 H41B 110.1
C42 C41 H41B 110.3
H41A C41 H41B 108.5
C39 C38 C37 107.3(13)
C39 C38 H38A 110.4
C37 C38 H38A 110.7
C39 C38 H38B 109.6
C37 C38 H38B 110.3
H38A C38 H38B 108.5
C43 C42 C41 102.8(13)
C43 C42 H42A 110.8
C41 C42 H42A 111.1
C43 C42 H42B 111.5
C41 C42 H42B 111.4
H42A C42 H42B 109.1
C46 C47 C48 100(2)
C46 C47 H47A 111.1
C48 C47 H47A 111.8
C46 C47 H47B 112.9
C48 C47 H47B 110.7
H47A C47 H47B 109.6
C38 C39 C40 104.5(11)
C38 C39 H39A 111.3
C40 C39 H39A 110.8
C38 C39 H39B 110.8
C40 C39 H39B 110.5
H39A C39 H39B 108.8
O2 C44 C43 108.7(14)
O2 C44 H44A 110.4
C43 C44 H44A 110.0
O2 C44 H44B 109.6
C43 C44 H44B 109.8
H44A C44 H44B 108.3
O3 C48 C47 107.6(19)
O3 C48 H48A 110.7
C47 C48 H48A 110.7
O3 C48 H48B 108.9
C47 C48 H48B 110.7
H48A C48 H48B 108.3
C42 C43 C44 108.2(14)
C42 C43 H43A 110.5
C44 C43 H43A 110.0
C42 C43 H43B 109.8
C44 C43 H43B 110.1
H43A C43 H43B 108.4
C44 O2 C41 112.5(11)
C45 O3 C48 102.8(19)
O3 C45 C46 103(2)
O3 C45 H45A 110.1
C46 C45 H45A 109.6
O3 C45 H45B 112.0
C46 C45 H45B 112.5
H45A C45 H45B 109.2
C47 C46 C45 115(2)
C47 C46 H46A 107.3
C45 C46 H46A 107.5
C47 C46 H46B 109.0
C45 C46 H46B 110.1
H46A C46 H46B 107.4

loop_
_geom_bond_atom_site_label_1
_geom_bond_atom_site_label_2
_geom_bond_distance
_geom_bond_site_symmetry_2
Rh1 N2 2.070(4) .
Rh1 C35 2.146(6) .
Rh1 C36 2.163(6) .
Rh1 P1 2.3081(13) .
Rh1 P2 2.3137(14) .
P1 C17 1.820(5) .
P1 C11 1.830(6) .
P1 C8 1.837(5) .
P2 C23 1.813(6) .
P2 C29 1.820(6) .
P2 C10 1.839(6) .
P3 F6 1.531(6) .
P3 F2 1.555(6) .
P3 F4 1.558(7) .
P3 F5 1.574(6) .
P3 F3 1.598(4) .
P3 F1 1.606(5) .
P4 F12 1.513(7) .
P4 F11 1.525(8) .
P4 F10 1.541(8) .
P4 F9 1.572(8) .
P4 F8 1.569(8) .
P4 F7 1.583(6) .
C35 C36 1.331(10) .
C35 H35A 0.9599 .
C35 H35B 0.9601 .
N1 N2 1.341(6) .
N1 C1 1.356(7) .
N1 C7 1.471(7) .
N2 N3 1.344(6) .
N3 C2 1.340(7) .
N3 C9 1.468(7) .
C32 C33 1.372(12) .
C32 C31 1.402(11) .
C32 H32 0.9303 .
C4 C5 1.514(14) .
C4 C3 1.523(11) .
C4 H4A 0.9701 .
C4 H4B 0.9700 .
C5 C6 1.535(11) .
C5 H5A 0.9701 .
C5 H5B 0.9699 .
C11 C12 1.360(8) .
C11 C16 1.369(9) .
C1 C2 1.379(8) .
C1 C6 1.491(8) .
C2 C3 1.480(8) .
C17 C18 1.364(8) .
C17 C22 1.402(8) .
C16 C15 1.370(10) .
C16 H16 0.9301 .
C7 C8 1.522(8) .
C7 H7A 0.9700 .
C7 H7B 0.9702 .
C18 C19 1.389(9) .
C18 H18 0.9300 .
C9 C10 1.533(8) .
C9 H9A 0.9702 .
C9 H9B 0.9699 .
C12 C13 1.382(9) .
C12 H12 0.9302 .
C8 H8A 0.9700 .
C8 H8B 0.9699 .
C29 C30 1.397(8) .
C29 C34 1.414(9) .
C30 C31 1.377(10) .
C30 H30 0.9298 .
C24 C23 1.373(9) .
C24 C25 1.386(10) .
C24 H24 0.9300 .
C23 C28 1.392(9) .
C22 C21 1.395(9) .
C22 H22 0.9299 .
C10 H10A 0.9699 .
C10 H10B 0.9700 .
C34 C33 1.390(10) .
C34 H34 0.9300 .
C6 H6A 0.9700 .
C6 H6B 0.9700 .
C36 H36A 0.9602 .
C36 H36B 0.9601 .
C13 C14 1.344(10) .
C13 H13 0.9300 .
C31 H31 0.9300 .
C3 H3A 0.9700 .
C3 H3B 0.9701 .
C14 C15 1.398(11) .
C14 H14 0.9299 .
C28 C27 1.394(10) .
C28 H28 0.9300 .
C25 C26 1.412(13) .
C25 H25 0.9300 .
C19 C20 1.372(11) .
C19 H19 0.9300 .
C27 C26 1.332(12) .
C27 H27 0.9300 .
C20 C21 1.375(11) .
C20 H20 0.9300 .
C33 H33 0.9302 .
C21 H21 0.9300 .
C26 H26 0.9300 .
C15 H15 0.9298 .
O1 C40 1.370(11) .
O1 C37 1.404(13) .
C37 C38 1.455(18) .
C37 H37A 0.9701 .
C37 H37B 0.9700 .
C40 C39 1.440(19) .
C40 H40A 0.9701 .
C40 H40B 0.9700 .
C41 O2 1.354(13) .
C41 C42 1.511(15) .
C41 H41A 0.9700 .
C41 H41B 0.9701 .
C38 C39 1.41(2) .
C38 H38A 0.9700 .
C38 H38B 0.9701 .
C42 C43 1.45(2) .
C42 H42A 0.9700 .
C42 H42B 0.9701 .
C47 C46 1.31(3) .
C47 C48 1.51(3) .
C47 H47A 0.9699 .
C47 H47B 0.9701 .
C39 H39A 0.9698 .
C39 H39B 0.9700 .
C44 O2 1.33(2) .
C44 C43 1.44(2) .
C44 H44A 0.9699 .
C44 H44B 0.9701 .
C48 O3 1.41(3) .
C48 H48A 0.9699 .
C48 H48B 0.9700 .
C43 H43A 0.9699 .
C43 H43B 0.9701 .
O3 C45 1.42(2) .
C45 C46 1.45(3) .
C45 H45A 0.9700 .
C45 H45B 0.9701 .
C46 H46A 0.9698 .
C46 H46B 0.9701 .
O49 O49 1.53(4) 3_667
